data_2220287
loop_
_publ_author_name
'Kaboub, Lakhemici'
'Fabre, Jean-Marc'
'Legros, Jean-Pierre'

_publ_section_title
;A bi-TTF with a bipyridine spacer:
 4,4'-bis[(3,6,7-trimethylsulfanyltetrathiafulvalen-2-yl)sulfanylmethyl]-2,2'-bipyridine
;
_journal_coeditor_code NC2124
_journal_issue 12
_journal_name_full 'Acta Crystallographica Section E'
_journal_page_first o2484
_journal_page_last o2485
_journal_paper_doi 10.1107/S1600536808039111
_journal_volume 64
_journal_year 2008
_chemical_formula_iupac 'C30 H28 N2 S16'
_chemical_formula_moiety 'C30 H28 N2 S16'
_chemical_formula_sum 'C30 H28 N2 S16'
_chemical_formula_weight 929.50
_chemical_melting_point 431
_chemical_name_common
;
bi-TTF(bipyridine)
;
_chemical_name_systematic
;
4,4'-bis[(3,6,7-trimethylsulfanyltetrathiafulvalen-2-yl)sulfanylmethyl]-
2,2'-bipyridine
;
_space_group_IT_number 2
_symmetry_cell_setting triclinic
_symmetry_space_group_name_Hall '-P 1'
_symmetry_space_group_name_H-M 'P -1'
_atom_sites_solution_hydrogens geom
_atom_sites_solution_primary direct
_atom_sites_solution_secondary difmap
_audit_creation_method SHELXL-97
_cell_angle_alpha 88.973(12)
_cell_angle_beta 80.071(13)
_cell_angle_gamma 72.245(13)
_cell_formula_units_Z 1
_cell_length_a 7.4840(12)
_cell_length_b 7.7691(11)
_cell_length_c 17.707(3)
_cell_measurement_reflns_used 1223
_cell_measurement_temperature 293(2)
_cell_measurement_theta_max 25.00
_cell_measurement_theta_min 2.93
_cell_volume 965.2(3)
_computing_cell_refinement
;
CrysAlis RED (Oxford Diffraction, 2006)
;
_computing_data_collection
;
CrysAlis CCD (Oxford Diffraction, 2006)
;
_computing_data_reduction
;
CrysAlis RED (Oxford Diffraction, 2006)
;
_computing_molecular_graphics
;
<i>ORTEPIII</i> (Burnett & Johnson, 1996),
<i>CAMERON</i> (Watkin <i>et al.</i>, 1993) and  <i>ORTEP-3</i>
(Farrugia, 1997)
;
_computing_publication_material '<i>WinGX</i> (Farrugia, 1999)'
_computing_structure_refinement '<i>SHELXL97</i> (Sheldrick, 2008)'
_computing_structure_solution '<i>SIR92</i> (Altomare <i>et al.</i>, 1993)'
_diffrn_ambient_temperature 293(2)
_diffrn_measured_fraction_theta_full 0.997
_diffrn_measured_fraction_theta_max 0.997
_diffrn_measurement_device_type
;
Oxford Diffraction XCalibur diffractometer with CCD detector
;
_diffrn_measurement_method '\f and \w'
_diffrn_radiation_monochromator graphite
_diffrn_radiation_source 'fine-focus sealed tube'
_diffrn_radiation_type MoK\a
_diffrn_radiation_wavelength 0.71073
_diffrn_reflns_av_R_equivalents 0.0385
_diffrn_reflns_av_sigmaI/netI 0.0715
_diffrn_reflns_limit_h_max 8
_diffrn_reflns_limit_h_min -8
_diffrn_reflns_limit_k_max 9
_diffrn_reflns_limit_k_min -9
_diffrn_reflns_limit_l_max 21
_diffrn_reflns_limit_l_min -18
_diffrn_reflns_number 6690
_diffrn_reflns_theta_full 25.00
_diffrn_reflns_theta_max 25.00
_diffrn_reflns_theta_min 2.93
_exptl_absorpt_coefficient_mu 0.924
_exptl_absorpt_correction_T_max 0.9369
_exptl_absorpt_correction_T_min 0.8843
_exptl_absorpt_correction_type multi-scan
_exptl_absorpt_process_details '(Blessing, 1995)'
_exptl_crystal_colour red
_exptl_crystal_density_diffrn 1.599
_exptl_crystal_density_method 'not measured'
_exptl_crystal_description block
_exptl_crystal_F_000 478
_exptl_crystal_size_max 0.188
_exptl_crystal_size_mid 0.107
_exptl_crystal_size_min 0.058
_refine_diff_density_max 0.226
_refine_diff_density_min -0.215
_refine_ls_extinction_method none
_refine_ls_goodness_of_fit_ref 0.834
_refine_ls_hydrogen_treatment constr
_refine_ls_matrix_type full
_refine_ls_number_parameters 220
_refine_ls_number_reflns 3391
_refine_ls_number_restraints 0
_refine_ls_restrained_S_all 0.834
_refine_ls_R_factor_all 0.0761
_refine_ls_R_factor_gt 0.0351
_refine_ls_shift/su_max 0.013
_refine_ls_shift/su_mean 0.001
_refine_ls_structure_factor_coef Fsqd
_refine_ls_weighting_details 'calc w=1/[\s^2^(Fo^2^)+(0.0277P)^2^] where P=(Fo^2^+2Fc^2^)/3'
_refine_ls_weighting_scheme calc
_refine_ls_wR_factor_gt 0.0617
_refine_ls_wR_factor_ref 0.0705
_reflns_number_gt 1942
_reflns_number_total 3391
_reflns_threshold_expression I>2\s(I)
_cod_data_source_file nc2124.cif
_cod_data_source_block I
_cod_database_code 2220287
_cod_database_fobs_code 2220287

loop_
_symmetry_equiv_pos_as_xyz
'x, y, z'
'-x, -y, -z'

loop_
_atom_site_type_symbol
_atom_site_label
_atom_site_fract_x
_atom_site_fract_y
_atom_site_fract_z
_atom_site_U_iso_or_equiv
_atom_site_adp_type
_atom_site_calc_flag
_atom_site_refinement_flags
_atom_site_occupancy
C C1 -0.3976(5) 0.7011(5) 0.9533(2) 0.0573(11) Uani d . 1
H H1A -0.3692 0.6081 0.9142 0.069 Uiso calc R 1
H H1B -0.5251 0.7212 0.9806 0.069 Uiso calc R 1
H H1C -0.3095 0.6642 0.9884 0.069 Uiso calc R 1
C C2 0.0146(6) 1.2151(5) 0.9481(2) 0.0681(13) Uani d . 1
H H2A -0.0135 1.1531 0.9938 0.082 Uiso calc R 1
H H2B -0.0070 1.3402 0.9609 0.082 Uiso calc R 1
H H2C 0.1455 1.1612 0.9247 0.082 Uiso calc R 1
C C3 -0.1411(4) 0.8506(4) 0.86485(17) 0.0307(8) Uani d . 1
C C4 -0.0438(4) 0.9702(4) 0.85327(17) 0.0300(8) Uani d . 1
C C5 0.1986(4) 0.6686(4) 0.79718(18) 0.0339(8) Uani d . 1
C C6 0.3591(4) 0.5317(4) 0.77605(17) 0.0325(8) Uani d . 1
C C7 0.6075(4) 0.2257(4) 0.72586(16) 0.0271(8) Uani d . 1
C C8 0.7017(4) 0.3475(4) 0.71193(17) 0.0277(8) Uani d . 1
C C9 0.5564(5) -0.0019(4) 0.62192(17) 0.0366(8) Uani d . 1
H H9A 0.5827 -0.1235 0.6028 0.044 Uiso calc R 1
H H9B 0.4232 0.0432 0.6433 0.044 Uiso calc R 1
C C10 0.9345(5) 0.4866(5) 0.6095(2) 0.0711(13) Uani d . 1
H H10A 0.8469 0.4962 0.5748 0.085 Uiso calc R 1
H H10B 1.0597 0.4718 0.5809 0.085 Uiso calc R 1
H H10C 0.8944 0.5944 0.6417 0.085 Uiso calc R 1
C C11 0.6020(4) 0.1130(4) 0.55723(17) 0.0296(8) Uani d . 1
C C12 0.5025(4) 0.2947(4) 0.55804(17) 0.0308(8) Uani d . 1
H H12 0.4020 0.3454 0.5979 0.037 Uiso calc R 1
C C13 0.5516(4) 0.4015(4) 0.49995(17) 0.0276(8) Uani d . 1
C C14 0.7883(5) 0.1602(4) 0.44029(19) 0.0381(9) Uani d . 1
H H14 0.8869 0.1118 0.3995 0.046 Uiso calc R 1
C C15 0.7491(4) 0.0458(4) 0.49646(17) 0.0351(8) Uani d . 1
H H15 0.8209 -0.0757 0.4935 0.042 Uiso calc R 1
N N1 0.6944(4) 0.3353(3) 0.44078(14) 0.0343(7) Uani d . 1
S S1 -0.37725(13) 0.90564(13) 0.91017(6) 0.0500(3) Uani d . 1
S S2 -0.13591(13) 1.19803(12) 0.88259(5) 0.0442(3) Uani d . 1
S S3 -0.02471(12) 0.63191(11) 0.82438(5) 0.0408(2) Uani d . 1
S S4 0.18635(13) 0.89647(12) 0.79792(5) 0.0451(3) Uani d . 1
S S5 0.37241(12) 0.30319(11) 0.77697(5) 0.0419(3) Uani d . 1
S S6 0.58066(12) 0.56994(11) 0.74683(5) 0.0409(3) Uani d . 1
S S7 0.69659(12) -0.00222(11) 0.69692(5) 0.0333(2) Uani d . 1
S S8 0.93880(12) 0.29726(12) 0.66720(5) 0.0453(3) Uani d . 1

loop_
_atom_site_aniso_label
_atom_site_aniso_U_11
_atom_site_aniso_U_22
_atom_site_aniso_U_33
_atom_site_aniso_U_12
_atom_site_aniso_U_13
_atom_site_aniso_U_23
C1 0.051(2) 0.054(3) 0.064(3) -0.026(2) 0.017(2) -0.008(2)
C2 0.108(4) 0.050(3) 0.059(3) -0.032(3) -0.034(3) 0.001(2)
C3 0.0287(19) 0.033(2) 0.0275(19) -0.0055(15) -0.0035(15) 0.0019(15)
C4 0.0294(19) 0.0278(19) 0.0287(19) -0.0028(15) -0.0052(15) -0.0004(15)
C5 0.0280(19) 0.0282(19) 0.045(2) -0.0107(16) -0.0004(16) 0.0009(16)
C6 0.0274(19) 0.0291(19) 0.038(2) -0.0093(16) 0.0030(16) -0.0033(16)
C7 0.0237(18) 0.0235(19) 0.0299(19) -0.0010(14) -0.0044(15) -0.0019(14)
C8 0.0224(18) 0.0268(19) 0.0293(18) -0.0038(15) 0.0014(15) -0.0034(15)
C9 0.042(2) 0.031(2) 0.041(2) -0.0131(16) -0.0135(18) 0.0027(16)
C10 0.046(3) 0.083(3) 0.079(3) -0.027(2) 0.011(2) 0.025(3)
C11 0.0317(19) 0.0278(19) 0.033(2) -0.0109(15) -0.0132(16) 0.0020(15)
C12 0.0281(18) 0.033(2) 0.0307(19) -0.0090(15) -0.0052(15) 0.0016(15)
C13 0.0264(18) 0.0279(18) 0.0290(18) -0.0063(14) -0.0098(15) 0.0016(15)
C14 0.031(2) 0.038(2) 0.041(2) -0.0062(17) -0.0012(17) -0.0046(17)
C15 0.036(2) 0.0276(19) 0.040(2) -0.0027(16) -0.0142(18) -0.0004(17)
N1 0.0322(16) 0.0298(17) 0.0366(17) -0.0053(13) -0.0019(14) 0.0005(13)
S1 0.0310(5) 0.0449(6) 0.0615(7) -0.0045(4) 0.0131(5) -0.0036(5)
S2 0.0453(6) 0.0301(5) 0.0517(6) -0.0035(4) -0.0073(5) -0.0098(4)
S3 0.0268(5) 0.0278(5) 0.0627(6) -0.0086(4) 0.0076(5) -0.0077(4)
S4 0.0335(5) 0.0282(5) 0.0667(7) -0.0098(4) 0.0105(5) -0.0042(5)
S5 0.0310(5) 0.0280(5) 0.0620(7) -0.0109(4) 0.0086(5) -0.0017(4)
S6 0.0281(5) 0.0266(5) 0.0636(7) -0.0094(4) 0.0061(5) -0.0077(4)
S7 0.0382(5) 0.0230(5) 0.0360(5) -0.0030(4) -0.0107(4) 0.0023(4)
S8 0.0246(5) 0.0390(5) 0.0627(7) -0.0041(4) 0.0075(5) -0.0003(5)

loop_
_atom_type_symbol
_atom_type_description
_atom_type_scat_dispersion_real
_atom_type_scat_dispersion_imag
_atom_type_scat_source
C C 0.0033 0.0016 'International Tables Vol C Tables 4.2.6.8 and 6.1.1.4'
H H 0.0000 0.0000 'International Tables Vol C Tables 4.2.6.8 and 6.1.1.4'
N N 0.0061 0.0033 'International Tables Vol C Tables 4.2.6.8 and 6.1.1.4'
S S 0.1246 0.1234 'International Tables Vol C Tables 4.2.6.8 and 6.1.1.4'

loop_
_geom_angle_atom_site_label_1
_geom_angle_atom_site_label_2
_geom_angle_atom_site_label_3
_geom_angle_site_symmetry_3
_geom_angle
S1 C1 H1A . 109.5
S1 C1 H1B . 109.5
H1A C1 H1B . 109.5
S1 C1 H1C . 109.5
H1A C1 H1C . 109.5
H1B C1 H1C . 109.5
S2 C2 H2A . 109.5
S2 C2 H2B . 109.5
H2A C2 H2B . 109.5
S2 C2 H2C . 109.5
H2A C2 H2C . 109.5
H2B C2 H2C . 109.5
C4 C3 S1 . 123.6(2)
C4 C3 S3 . 116.7(2)
S1 C3 S3 . 119.55(18)
C3 C4 S2 . 124.6(2)
C3 C4 S4 . 117.5(2)
S2 C4 S4 . 117.70(18)
C6 C5 S4 . 124.5(2)
C6 C5 S3 . 121.8(2)
S4 C5 S3 . 113.67(18)
C5 C6 S5 . 124.6(2)
C5 C6 S6 . 121.5(2)
S5 C6 S6 . 113.88(18)
C8 C7 S7 . 125.6(2)
C8 C7 S5 . 117.1(2)
S7 C7 S5 . 117.26(17)
C7 C8 S8 . 124.6(2)
C7 C8 S6 . 117.1(2)
S8 C8 S6 . 118.20(17)
C11 C9 S7 . 111.1(2)
C11 C9 H9A . 109.4
S7 C9 H9A . 109.4
C11 C9 H9B . 109.4
S7 C9 H9B . 109.4
H9A C9 H9B . 108.0
S8 C10 H10A . 109.5
S8 C10 H10B . 109.5
H10A C10 H10B . 109.5
S8 C10 H10C . 109.5
H10A C10 H10C . 109.5
H10B C10 H10C . 109.5
C12 C11 C15 . 117.1(3)
C12 C11 C9 . 120.7(3)
C15 C11 C9 . 122.2(3)
C11 C12 C13 . 120.3(3)
C11 C12 H12 . 119.9
C13 C12 H12 . 119.9
N1 C13 C12 . 122.5(3)
N1 C13 C13 2_666 116.2(3)
C12 C13 C13 2_666 121.3(4)
N1 C14 C15 . 124.1(3)
N1 C14 H14 . 118.0
C15 C14 H14 . 118.0
C14 C15 C11 . 119.3(3)
C14 C15 H15 . 120.3
C11 C15 H15 . 120.3
C14 N1 C13 . 116.8(3)
C3 S1 C1 . 104.34(16)
C4 S2 C2 . 101.90(17)
C3 S3 C5 . 94.78(15)
C5 S4 C4 . 94.69(15)
C6 S5 C7 . 95.17(14)
C8 S6 C6 . 95.04(15)
C7 S7 C9 . 99.50(14)
C8 S8 C10 . 102.28(16)

loop_
_geom_bond_atom_site_label_1
_geom_bond_atom_site_label_2
_geom_bond_site_symmetry_2
_geom_bond_distance
C1 S1 . 1.788(3)
C1 H1A . 0.9599
C1 H1B . 0.9599
C1 H1C . 0.9599
C2 S2 . 1.783(4)
C2 H2A . 0.9599
C2 H2B . 0.9599
C2 H2C . 0.9599
C3 C4 . 1.338(4)
C3 S1 . 1.736(3)
C3 S3 . 1.756(3)
C4 S2 . 1.744(3)
C4 S4 . 1.758(3)
C5 C6 . 1.340(4)
C5 S4 . 1.744(3)
C5 S3 . 1.765(3)
C6 S5 . 1.747(3)
C6 S6 . 1.762(3)
C7 C8 . 1.339(4)
C7 S7 . 1.743(3)
C7 S5 . 1.761(3)
C8 S8 . 1.741(3)
C8 S6 . 1.755(3)
C9 C11 . 1.497(4)
C9 S7 . 1.828(3)
C9 H9A . 0.9600
C9 H9B . 0.9600
C10 S8 . 1.771(3)
C10 H10A . 0.9599
C10 H10B . 0.9599
C10 H10C . 0.9599
C11 C12 . 1.380(4)
C11 C15 . 1.380(4)
C12 C13 . 1.381(4)
C12 H12 . 0.9300
C13 N1 . 1.342(4)
C13 C13 2_666 1.489(6)
C14 N1 . 1.327(4)
C14 C15 . 1.376(4)
C14 H14 . 0.9300
C15 H15 . 0.9300
